data_7026391
loop_
_publ_author_name
'Min, Kil Sik'
'Park, A. Hyun'
'Shin, Jong Won'
'Rowthu, Sankara Rao'
'Kim, Seog K.'
'Ryoo, Jae Jeong'

_publ_section_title
;
 Synthesis and characterization of enantiopure copper(II) complexes using
 chiral bidentate ligands.
;
_journal_issue 37
_journal_name_full 'Dalton transactions (Cambridge, England : 2003)'
_journal_page_first 8741
_journal_page_last 8747
_journal_paper_doi 10.1039/c0dt00380h
_journal_volume 39
_journal_year 2010
_chemical_absolute_configuration rm
_chemical_formula_sum 'C42 H42 Cl2 Cu N6 O8'
_chemical_formula_weight 893.26
_chemical_name_systematic
;
?
;
_space_group_IT_number 92
_symmetry_cell_setting tetragonal
_symmetry_space_group_name_Hall 'P 4abw 2nw'
_symmetry_space_group_name_H-M 'P 41 21 2'
_atom_sites_solution_hydrogens geom
_atom_sites_solution_primary direct
_atom_sites_solution_secondary difmap
_audit_creation_method SHELXL-97
_cell_angle_alpha 90.00
_cell_angle_beta 90.00
_cell_angle_gamma 90.00
_cell_formula_units_Z 8
_cell_length_a 13.1075(3)
_cell_length_b 13.1075(3)
_cell_length_c 50.615(3)
_cell_measurement_temperature 200(2)
_cell_volume 8696.0(6)
_computing_structure_refinement 'SHELXL-97 (Sheldrick, 1997)'
_diffrn_ambient_temperature 200(2)
_diffrn_measured_fraction_theta_full 0.998
_diffrn_measured_fraction_theta_max 0.998
_diffrn_radiation_monochromator graphite
_diffrn_radiation_source 'fine-focus sealed tube'
_diffrn_radiation_type MoK\a
_diffrn_radiation_wavelength 0.71073
_diffrn_reflns_av_R_equivalents 0.3084
_diffrn_reflns_av_sigmaI/netI 0.2612
_diffrn_reflns_limit_h_max 10
_diffrn_reflns_limit_h_min -17
_diffrn_reflns_limit_k_max 17
_diffrn_reflns_limit_k_min -17
_diffrn_reflns_limit_l_max 67
_diffrn_reflns_limit_l_min -66
_diffrn_reflns_number 65407
_diffrn_reflns_theta_full 28.30
_diffrn_reflns_theta_max 28.30
_diffrn_reflns_theta_min 1.60
_exptl_absorpt_coefficient_mu 0.683
_exptl_absorpt_correction_T_max 0.9898
_exptl_absorpt_correction_T_min 0.8643
_exptl_absorpt_correction_type multi-scan
_exptl_absorpt_process_details SADABS
_exptl_crystal_density_diffrn 1.365
_exptl_crystal_density_method 'not measured'
_exptl_crystal_F_000 3704
_exptl_crystal_size_max 0.22
_exptl_crystal_size_mid 0.08
_exptl_crystal_size_min 0.02
_refine_diff_density_max 0.542
_refine_diff_density_min -0.414
_refine_diff_density_rms 0.084
_refine_ls_abs_structure_details 'Flack H D (1983), Acta Cryst. A39, 876-881'
_refine_ls_abs_structure_Flack -0.04(3)
_refine_ls_extinction_method none
_refine_ls_goodness_of_fit_ref 0.938
_refine_ls_hydrogen_treatment constr
_refine_ls_matrix_type full
_refine_ls_number_parameters 511
_refine_ls_number_reflns 10795
_refine_ls_number_restraints 0
_refine_ls_restrained_S_all 0.938
_refine_ls_R_factor_all 0.2593
_refine_ls_R_factor_gt 0.0858
_refine_ls_shift/su_max 0.002
_refine_ls_shift/su_mean 0.000
_refine_ls_structure_factor_coef Fsqd
_refine_ls_weighting_details 'calc w=1/[\s^2^(Fo^2^)+(0.0912P)^2^+0.0000P] where P=(Fo^2^+2Fc^2^)/3'
_refine_ls_weighting_scheme calc
_refine_ls_wR_factor_gt 0.1770
_refine_ls_wR_factor_ref 0.2433
_reflns_number_gt 3948
_reflns_number_total 10795
_reflns_threshold_expression >2sigma(I)
_cod_data_source_file c0dt00380h.txt
_cod_data_source_block 1
_cod_original_sg_symbol_H-M P41212
_cod_database_code 7026391

loop_
_symmetry_equiv_pos_as_xyz
'x, y, z'
'-x, -y, z+1/2'
'-y+1/2, x+1/2, z+1/4'
'y+1/2, -x+1/2, z+3/4'
'-x+1/2, y+1/2, -z+1/4'
'x+1/2, -y+1/2, -z+3/4'
'y, x, -z'
'-y, -x, -z+1/2'

loop_
_atom_site_label
_atom_site_type_symbol
_atom_site_fract_x
_atom_site_fract_y
_atom_site_fract_z
_atom_site_U_iso_or_equiv
_atom_site_adp_type
_atom_site_occupancy
_atom_site_symmetry_multiplicity
_atom_site_calc_flag
_atom_site_refinement_flags
Cu1 Cu 0.45583(7) 0.93921(7) 0.049532(16) 0.0369(3) Uani 1 1 d .
Cl1 Cl 0.5122(2) 1.1451(3) 0.16412(5) 0.0939(11) Uani 1 1 d .
Cl2 Cl 0.3336(2) 1.3336(2) 0.0000 0.0713(11) Uani 1 2 d S
Cl3 Cl 0.8387(2) 0.8387(2) 0.0000 0.0871(13) Uani 1 2 d S
O1 O 0.4350(8) 1.0899(10) 0.15171(16) 0.197(6) Uani 1 1 d .
O2 O 0.5518(11) 1.2131(12) 0.1454(2) 0.236(8) Uani 1 1 d .
O3 O 0.5957(11) 1.0879(12) 0.1692(2) 0.245(8) Uani 1 1 d .
O4 O 0.4861(9) 1.1914(10) 0.18780(15) 0.182(5) Uani 1 1 d .
O5 O 0.4131(8) 1.3420(8) 0.01759(19) 0.162(5) Uani 1 1 d .
O6 O 0.2420(8) 1.3457(9) 0.0134(3) 0.182(5) Uani 1 1 d .
O7 O 0.9157(8) 0.8297(15) 0.0125(3) 0.318(12) Uani 1 1 d .
O8 O 0.7586(8) 0.8158(11) 0.0188(2) 0.192(6) Uani 1 1 d .
N1 N 0.5816(5) 0.9130(5) 0.07185(12) 0.0467(18) Uani 1 1 d .
N2 N 0.4445(5) 1.0589(5) 0.07516(10) 0.0407(15) Uani 1 1 d .
C1 C 0.6520(7) 0.8412(8) 0.06855(18) 0.062(3) Uani 1 1 d .
H1A H 0.6471 0.7954 0.0541 0.074 Uiso 1 1 calc R
C2 C 0.7335(9) 0.8328(10) 0.0864(2) 0.093(4) Uani 1 1 d .
H2A H 0.7817 0.7793 0.0842 0.111 Uiso 1 1 calc R
C3 C 0.7450(8) 0.9004(10) 0.1068(2) 0.081(4) Uani 1 1 d .
H3A H 0.8020 0.8970 0.1184 0.097 Uiso 1 1 calc R
C4 C 0.6703(7) 0.9736(8) 0.10986(17) 0.067(3) Uani 1 1 d .
H4A H 0.6724 1.0197 0.1243 0.080 Uiso 1 1 calc R
C5 C 0.5929(6) 0.9787(7) 0.09162(15) 0.044(2) Uani 1 1 d .
C6 C 0.5158(6) 1.0598(7) 0.09232(14) 0.049(2) Uani 1 1 d .
H6 H 0.5189 1.1121 0.1053 0.059 Uiso 1 1 calc R
C7 C 0.3678(6) 1.1436(6) 0.07364(15) 0.046(2) Uani 1 1 d .
H7A H 0.3661 1.1661 0.0548 0.055 Uiso 1 1 calc R
C8 C 0.2619(6) 1.1025(6) 0.07996(14) 0.037(2) Uani 1 1 d .
C9 C 0.2461(7) 1.0422(6) 0.10260(15) 0.044(2) Uani 1 1 d .
H9A H 0.3007 1.0253 0.1141 0.053 Uiso 1 1 calc R
C10 C 0.1496(8) 1.0090(7) 0.10731(17) 0.060(3) Uani 1 1 d .
H10A H 0.1374 0.9703 0.1229 0.072 Uiso 1 1 calc R
C11 C 0.0691(7) 1.0283(8) 0.09087(18) 0.065(3) Uani 1 1 d .
H11A H 0.0043 0.9982 0.0941 0.078 Uiso 1 1 calc R
C12 C 0.0838(7) 1.0928(8) 0.06933(19) 0.068(3) Uani 1 1 d .
H12A H 0.0281 1.1123 0.0584 0.082 Uiso 1 1 calc R
C13 C 0.1810(7) 1.1278(7) 0.06417(17) 0.057(3) Uani 1 1 d .
H13A H 0.1921 1.1706 0.0493 0.069 Uiso 1 1 calc R
C14 C 0.3918(7) 1.2386(6) 0.09011(16) 0.052(2) Uani 1 1 d .
H14A H 0.4622 1.2602 0.0867 0.078 Uiso 1 1 calc R
H14B H 0.3837 1.2228 0.1089 0.078 Uiso 1 1 calc R
H14C H 0.3450 1.2937 0.0852 0.078 Uiso 1 1 calc R
N3 N 0.4892(5) 0.8285(5) 0.02186(11) 0.0358(16) Uani 1 1 d .
N4 N 0.5455(5) 1.0281(4) 0.01681(12) 0.0392(15) Uani 1 1 d .
C15 C 0.4598(7) 0.7325(6) 0.02369(16) 0.045(2) Uani 1 1 d .
H1B H 0.4266 0.7106 0.0394 0.055 Uiso 1 1 calc R
C16 C 0.4753(7) 0.6616(7) 0.00348(19) 0.061(3) Uani 1 1 d .
H2B H 0.4524 0.5932 0.0052 0.073 Uiso 1 1 calc R
C17 C 0.5245(8) 0.6936(8) -0.01887(18) 0.065(3) Uani 1 1 d .
H3B H 0.5394 0.6468 -0.0327 0.078 Uiso 1 1 calc R
C18 C 0.5524(7) 0.7953(7) -0.02113(17) 0.056(2) Uani 1 1 d .
H4B H 0.5840 0.8197 -0.0368 0.067 Uiso 1 1 calc R
C19 C 0.5336(6) 0.8610(6) -0.00015(15) 0.041(2) Uani 1 1 d .
C20 C 0.5665(6) 0.9681(6) -0.00180(14) 0.0411(19) Uani 1 1 d .
H20 H 0.6032 0.9917 -0.0168 0.049 Uiso 1 1 calc R
C21 C 0.5744(6) 1.1351(6) 0.01574(16) 0.045(2) Uani 1 1 d .
H7B H 0.5126 1.1759 0.0204 0.054 Uiso 1 1 calc R
C22 C 0.6553(7) 1.1583(7) 0.03635(18) 0.057(2) Uani 1 1 d .
C23 C 0.6544(10) 1.2511(9) 0.0488(2) 0.102(4) Uani 1 1 d .
H9B H 0.6011 1.2980 0.0451 0.122 Uiso 1 1 calc R
C24 C 0.7310(14) 1.2785(13) 0.0672(3) 0.141(6) Uani 1 1 d .
H10B H 0.7306 1.3434 0.0756 0.169 Uiso 1 1 calc R
C25 C 0.8065(11) 1.2076(14) 0.0726(3) 0.119(5) Uani 1 1 d .
H11B H 0.8593 1.2238 0.0847 0.143 Uiso 1 1 calc R
C26 C 0.8054(8) 1.1128(10) 0.0603(2) 0.085(4) Uani 1 1 d .
H12B H 0.8558 1.0633 0.0645 0.101 Uiso 1 1 calc R
C27 C 0.7310(7) 1.0908(8) 0.04193(19) 0.059(3) Uani 1 1 d .
H13B H 0.7327 1.0272 0.0330 0.071 Uiso 1 1 calc R
C28 C 0.6127(7) 1.1741(7) -0.01093(18) 0.070(3) Uani 1 1 d .
H14D H 0.6764 1.1393 -0.0155 0.105 Uiso 1 1 calc R
H14E H 0.6247 1.2478 -0.0098 0.105 Uiso 1 1 calc R
H14F H 0.5613 1.1602 -0.0245 0.105 Uiso 1 1 calc R
N5 N 0.3161(5) 0.9517(5) 0.03279(11) 0.0360(15) Uani 1 1 d .
N6 N 0.3408(6) 0.8246(5) 0.07655(11) 0.0463(18) Uani 1 1 d .
C29 C 0.3018(6) 1.0076(7) 0.01123(16) 0.049(2) Uani 1 1 d .
H1C H 0.3550 1.0514 0.0054 0.059 Uiso 1 1 calc R
C30 C 0.2104(8) 1.0039(8) -0.00321(19) 0.067(3) Uani 1 1 d .
H2C H 0.2026 1.0439 -0.0187 0.081 Uiso 1 1 calc R
C31 C 0.1344(7) 0.9437(8) 0.0050(2) 0.063(3) Uani 1 1 d .
H3C H 0.0733 0.9381 -0.0049 0.076 Uiso 1 1 calc R
C32 C 0.1462(7) 0.8902(7) 0.02807(18) 0.050(2) Uani 1 1 d .
H4C H 0.0910 0.8513 0.0349 0.060 Uiso 1 1 calc R
C33 C 0.2379(7) 0.8925(6) 0.04138(16) 0.042(2) Uani 1 1 d .
C34 C 0.2542(7) 0.8323(7) 0.06522(17) 0.047(2) Uani 1 1 d .
H34 H 0.1978 0.7972 0.0727 0.057 Uiso 1 1 calc R
C35 C 0.3446(7) 0.7577(7) 0.09976(15) 0.053(2) Uani 1 1 d .
H7C H 0.2735 0.7354 0.1040 0.063 Uiso 1 1 calc R
C36 C 0.4077(10) 0.6619(9) 0.09197(18) 0.074(3) Uani 1 1 d .
C37 C 0.3490(11) 0.5892(10) 0.0764(2) 0.110(5) Uiso 1 1 d .
H9C H 0.2792 0.6011 0.0724 0.133 Uiso 1 1 calc R
C38 C 0.3986(12) 0.5013(12) 0.0676(3) 0.129(5) Uiso 1 1 d .
H10C H 0.3645 0.4488 0.0581 0.155 Uiso 1 1 calc R
C39 C 0.4959(10) 0.4970(11) 0.0733(2) 0.103(4) Uiso 1 1 d .
H11C H 0.5293 0.4388 0.0662 0.123 Uiso 1 1 calc R
C40 C 0.5565(11) 0.5570(11) 0.0868(2) 0.115(4) Uiso 1 1 d .
H12C H 0.6264 0.5417 0.0899 0.139 Uiso 1 1 calc R
C41 C 0.5040(11) 0.6557(10) 0.0976(2) 0.098(4) Uiso 1 1 d .
H13C H 0.5394 0.7064 0.1074 0.117 Uiso 1 1 calc R
C42 C 0.3869(9) 0.8133(7) 0.12324(17) 0.079(3) Uani 1 1 d .
H14G H 0.4534 0.8426 0.1187 0.119 Uiso 1 1 calc R
H14H H 0.3950 0.7656 0.1380 0.119 Uiso 1 1 calc R
H14I H 0.3399 0.8680 0.1284 0.119 Uiso 1 1 calc R

loop_
_atom_site_aniso_label
_atom_site_aniso_U_11
_atom_site_aniso_U_22
_atom_site_aniso_U_33
_atom_site_aniso_U_23
_atom_site_aniso_U_13
_atom_site_aniso_U_12
Cu1 0.0372(6) 0.0392(6) 0.0343(5) -0.0018(4) -0.0024(4) 0.0055(5)
Cl1 0.074(2) 0.157(3) 0.0500(16) -0.0109(19) -0.0043(15) -0.006(2)
Cl2 0.0636(15) 0.0636(15) 0.087(3) 0.0145(17) -0.0145(17) 0.002(2)
Cl3 0.0592(16) 0.0592(16) 0.143(4) -0.003(2) 0.003(2) 0.003(2)
O1 0.158(9) 0.334(16) 0.098(6) 0.069(8) -0.059(6) -0.167(10)
O2 0.274(17) 0.336(19) 0.097(7) 0.044(10) -0.042(9) -0.189(15)
O3 0.230(14) 0.35(2) 0.159(10) -0.105(12) -0.082(10) 0.171(14)
O4 0.227(13) 0.265(13) 0.052(5) -0.039(7) 0.010(6) 0.090(10)
O5 0.145(9) 0.201(11) 0.139(8) -0.056(8) -0.083(8) 0.087(8)
O6 0.092(8) 0.189(12) 0.264(13) 0.002(11) 0.034(9) -0.002(7)
O7 0.078(8) 0.55(3) 0.323(19) 0.23(2) -0.115(11) -0.119(13)
O8 0.114(9) 0.280(16) 0.182(10) -0.030(11) 0.077(8) 0.004(9)
N1 0.037(4) 0.056(5) 0.047(4) 0.003(4) -0.002(3) 0.013(3)
N2 0.044(4) 0.049(4) 0.029(3) -0.005(3) 0.006(3) 0.007(4)
C1 0.048(6) 0.076(8) 0.061(6) -0.002(6) -0.010(5) 0.021(5)
C2 0.077(9) 0.115(11) 0.086(8) 0.011(8) -0.016(7) 0.038(8)
C3 0.055(7) 0.118(11) 0.071(7) 0.000(7) -0.019(6) 0.011(7)
C4 0.055(6) 0.102(9) 0.043(5) 0.000(6) -0.015(5) 0.006(6)
C5 0.043(5) 0.053(6) 0.036(4) 0.006(4) -0.003(4) 0.005(4)
C6 0.059(6) 0.060(6) 0.028(4) 0.000(4) -0.005(4) 0.004(5)
C7 0.052(6) 0.045(6) 0.040(5) 0.003(4) 0.003(4) 0.011(4)
C8 0.029(5) 0.049(5) 0.033(4) -0.011(4) 0.009(4) 0.000(4)
C9 0.058(6) 0.040(5) 0.033(4) 0.003(4) 0.000(4) -0.002(5)
C10 0.073(8) 0.058(7) 0.048(6) -0.024(5) 0.011(6) -0.005(6)
C11 0.033(5) 0.104(8) 0.059(6) 0.004(6) -0.001(5) 0.009(6)
C12 0.053(7) 0.092(8) 0.059(6) 0.003(6) -0.005(5) 0.016(6)
C13 0.038(6) 0.085(7) 0.049(5) 0.018(5) 0.012(5) 0.017(5)
C14 0.064(6) 0.035(5) 0.058(6) -0.004(5) 0.012(5) -0.003(4)
N3 0.039(4) 0.041(4) 0.027(3) 0.002(3) 0.005(3) 0.000(3)
N4 0.040(4) 0.029(4) 0.049(4) 0.004(3) 0.008(3) 0.004(3)
C15 0.052(6) 0.034(5) 0.050(5) -0.004(4) 0.005(5) 0.003(5)
C16 0.056(7) 0.045(6) 0.081(7) -0.011(6) 0.001(6) 0.004(5)
C17 0.086(8) 0.060(7) 0.049(6) -0.024(5) 0.013(6) 0.014(6)
C18 0.066(7) 0.057(6) 0.046(5) -0.007(5) 0.005(5) 0.011(6)
C19 0.041(5) 0.048(5) 0.036(4) -0.001(4) -0.006(4) 0.006(4)
C20 0.035(5) 0.046(5) 0.043(4) 0.005(4) 0.012(4) -0.008(4)
C21 0.039(5) 0.045(5) 0.052(5) 0.002(4) 0.013(4) -0.004(4)
C22 0.055(7) 0.056(7) 0.059(6) -0.001(5) 0.007(5) -0.010(5)
C23 0.115(11) 0.077(9) 0.114(10) -0.047(8) 0.004(9) 0.017(8)
C24 0.161(16) 0.126(14) 0.136(13) -0.072(11) -0.053(12) 0.021(12)
C25 0.100(12) 0.143(15) 0.115(11) -0.019(11) -0.040(9) -0.001(11)
C26 0.040(6) 0.114(11) 0.100(9) -0.002(8) -0.008(6) -0.013(7)
C27 0.026(5) 0.070(7) 0.081(7) -0.012(6) 0.014(5) -0.006(5)
C28 0.065(7) 0.065(7) 0.080(7) 0.006(6) 0.007(6) -0.020(6)
N5 0.043(4) 0.036(4) 0.029(3) 0.002(3) 0.002(3) 0.003(4)
N6 0.065(6) 0.042(5) 0.032(4) -0.003(3) 0.008(4) 0.004(4)
C29 0.035(5) 0.072(7) 0.041(5) -0.005(5) 0.003(4) -0.001(4)
C30 0.071(7) 0.062(7) 0.070(7) 0.020(6) -0.027(6) 0.008(6)
C31 0.040(6) 0.061(7) 0.088(7) 0.001(7) -0.021(5) 0.004(6)
C32 0.046(6) 0.043(6) 0.062(6) -0.005(5) -0.004(5) -0.002(5)
C33 0.045(6) 0.040(5) 0.040(5) -0.005(4) 0.002(4) -0.004(4)
C34 0.038(5) 0.053(6) 0.051(6) 0.002(5) 0.015(5) 0.001(5)
C35 0.068(7) 0.060(6) 0.031(5) 0.008(5) 0.009(5) 0.004(5)
C36 0.112(10) 0.075(8) 0.034(5) 0.016(5) 0.026(6) -0.019(7)
C42 0.133(10) 0.057(7) 0.048(6) 0.007(5) -0.016(6) 0.021(7)

loop_
_atom_type_symbol
_atom_type_description
_atom_type_scat_dispersion_real
_atom_type_scat_dispersion_imag
_atom_type_scat_source
C C 0.0033 0.0016 'International Tables Vol C Tables 4.2.6.8 and 6.1.1.4'
H H 0.0000 0.0000 'International Tables Vol C Tables 4.2.6.8 and 6.1.1.4'
N N 0.0061 0.0033 'International Tables Vol C Tables 4.2.6.8 and 6.1.1.4'
O O 0.0106 0.0060 'International Tables Vol C Tables 4.2.6.8 and 6.1.1.4'
Cl Cl 0.1484 0.1585 'International Tables Vol C Tables 4.2.6.8 and 6.1.1.4'
Cu Cu 0.3201 1.2651 'International Tables Vol C Tables 4.2.6.8 and 6.1.1.4'

loop_
_geom_angle_atom_site_label_1
_geom_angle_atom_site_label_2
_geom_angle_atom_site_label_3
_geom_angle
_geom_angle_site_symmetry_1
_geom_angle_site_symmetry_3
N5 Cu1 N1 169.2(3) . .
N5 Cu1 N2 97.9(3) . .
N1 Cu1 N2 80.5(3) . .
N5 Cu1 N3 88.0(2) . .
N1 Cu1 N3 95.0(3) . .
N2 Cu1 N3 170.8(3) . .
N5 Cu1 N4 96.8(2) . .
N1 Cu1 N4 94.0(2) . .
N2 Cu1 N4 96.0(2) . .
N3 Cu1 N4 76.3(2) . .
O3 Cl1 O4 106.1(7) . .
O3 Cl1 O1 112.7(9) . .
O4 Cl1 O1 115.9(8) . .
O3 Cl1 O2 100.5(10) . .
O4 Cl1 O2 113.4(9) . .
O1 Cl1 O2 107.1(6) . .
O5 Cl2 O5 107.4(11) . 7_465
O5 Cl2 O6 107.4(6) . 7_465
O5 Cl2 O6 109.3(7) 7_465 7_465
O5 Cl2 O6 109.3(7) . .
O5 Cl2 O6 107.4(6) 7_465 .
O6 Cl2 O6 115.9(11) 7_465 .
O7 Cl3 O7 116.6(16) . 7
O7 Cl3 O8 116.8(12) . 7
O7 Cl3 O8 104.0(8) 7 7
O7 Cl3 O8 104.0(8) . .
O7 Cl3 O8 116.8(12) 7 .
O8 Cl3 O8 97.5(11) 7 .
C5 N1 C1 118.4(7) . .
C5 N1 Cu1 113.6(5) . .
C1 N1 Cu1 127.9(6) . .
C6 N2 C7 121.2(7) . .
C6 N2 Cu1 112.8(5) . .
C7 N2 Cu1 125.8(5) . .
N1 C1 C2 120.3(9) . .
N1 C1 H1A 119.9 . .
C2 C1 H1A 119.9 . .
C3 C2 C1 121.3(10) . .
C3 C2 H2A 119.4 . .
C1 C2 H2A 119.4 . .
C2 C3 C4 117.1(10) . .
C2 C3 H3A 121.4 . .
C4 C3 H3A 121.4 . .
C5 C4 C3 118.9(10) . .
C5 C4 H4A 120.6 . .
C3 C4 H4A 120.6 . .
N1 C5 C4 123.9(8) . .
N1 C5 C6 114.2(7) . .
C4 C5 C6 121.9(8) . .
N2 C6 C5 118.8(8) . .
N2 C6 H6 120.6 . .
C5 C6 H6 120.6 . .
N2 C7 C8 109.8(7) . .
N2 C7 C14 115.9(7) . .
C8 C7 C14 111.1(6) . .
N2 C7 H7A 106.5 . .
C8 C7 H7A 106.5 . .
C14 C7 H7A 106.5 . .
C13 C8 C9 119.8(8) . .
C13 C8 C7 119.9(7) . .
C9 C8 C7 120.3(7) . .
C10 C9 C8 117.4(8) . .
C10 C9 H9A 121.3 . .
C8 C9 H9A 121.3 . .
C9 C10 C11 123.5(9) . .
C9 C10 H10A 118.2 . .
C11 C10 H10A 118.2 . .
C10 C11 C12 118.8(9) . .
C10 C11 H11A 120.6 . .
C12 C11 H11A 120.6 . .
C13 C12 C11 118.6(9) . .
C13 C12 H12A 120.7 . .
C11 C12 H12A 120.7 . .
C8 C13 C12 121.6(8) . .
C8 C13 H13A 119.2 . .
C12 C13 H13A 119.2 . .
C7 C14 H14A 109.5 . .
C7 C14 H14B 109.5 . .
H14A C14 H14B 109.5 . .
C7 C14 H14C 109.5 . .
H14A C14 H14C 109.5 . .
H14B C14 H14C 109.5 . .
C15 N3 C19 119.6(7) . .
C15 N3 Cu1 124.1(5) . .
C19 N3 Cu1 115.9(5) . .
C20 N4 C21 121.2(6) . .
C20 N4 Cu1 109.2(5) . .
C21 N4 Cu1 129.6(5) . .
N3 C15 C16 122.7(8) . .
N3 C15 H1B 118.7 . .
C16 C15 H1B 118.7 . .
C17 C16 C15 118.1(9) . .
C17 C16 H2B 121.0 . .
C15 C16 H2B 121.0 . .
C16 C17 C18 119.2(8) . .
C16 C17 H3B 120.4 . .
C18 C17 H3B 120.4 . .
C17 C18 C19 119.1(8) . .
C17 C18 H4B 120.5 . .
C19 C18 H4B 120.5 . .
N3 C19 C18 121.4(8) . .
N3 C19 C20 118.9(7) . .
C18 C19 C20 119.7(7) . .
N4 C20 C19 119.3(7) . .
N4 C20 H20 120.3 . .
C19 C20 H20 120.3 . .
N4 C21 C22 110.5(7) . .
N4 C21 C28 116.2(7) . .
C22 C21 C28 108.1(7) . .
N4 C21 H7B 107.2 . .
C22 C21 H7B 107.2 . .
C28 C21 H7B 107.2 . .
C27 C22 C23 119.2(10) . .
C27 C22 C21 121.5(9) . .
C23 C22 C21 119.3(10) . .
C22 C23 C24 121.5(13) . .
C22 C23 H9B 119.2 . .
C24 C23 H9B 119.2 . .
C25 C24 C23 117.7(14) . .
C25 C24 H10B 121.2 . .
C23 C24 H10B 121.2 . .
C24 C25 C26 120.4(13) . .
C24 C25 H11B 119.8 . .
C26 C25 H11B 119.8 . .
C27 C26 C25 119.7(12) . .
C27 C26 H12B 120.1 . .
C25 C26 H12B 120.1 . .
C22 C27 C26 121.4(10) . .
C22 C27 H13B 119.3 . .
C26 C27 H13B 119.3 . .
C21 C28 H14D 109.5 . .
C21 C28 H14E 109.5 . .
H14D C28 H14E 109.5 . .
C21 C28 H14F 109.5 . .
H14D C28 H14F 109.5 . .
H14E C28 H14F 109.5 . .
C29 N5 C33 118.2(7) . .
C29 N5 Cu1 121.1(5) . .
C33 N5 Cu1 120.2(5) . .
C34 N6 C35 116.0(7) . .
N5 C29 C30 121.9(8) . .
N5 C29 H1C 119.0 . .
C30 C29 H1C 119.0 . .
C31 C30 C29 119.5(9) . .
C31 C30 H2C 120.2 . .
C29 C30 H2C 120.2 . .
C30 C31 C32 119.0(9) . .
C30 C31 H3C 120.5 . .
C32 C31 H3C 120.5 . .
C31 C32 C33 120.2(9) . .
C31 C32 H4C 119.9 . .
C33 C32 H4C 119.9 . .
N5 C33 C32 121.0(8) . .
N5 C33 C34 117.6(8) . .
C32 C33 C34 121.4(8) . .
N6 C34 C33 123.1(8) . .
N6 C34 H34 118.4 . .
C33 C34 H34 118.4 . .
N6 C35 C42 110.8(7) . .
N6 C35 C36 107.4(7) . .
C42 C35 C36 113.4(8) . .
N6 C35 H7C 108.4 . .
C42 C35 H7C 108.4 . .
C36 C35 H7C 108.4 . .
C41 C36 C37 126.3(14) . .
C41 C36 C35 120.9(11) . .
C37 C36 C35 112.6(11) . .
C38 C37 C36 117.8(14) . .
C38 C37 H9C 121.1 . .
C36 C37 H9C 121.1 . .
C39 C38 C37 114.8(16) . .
C39 C38 H10C 122.6 . .
C37 C38 H10C 122.6 . .
C38 C39 C40 132.8(16) . .
C38 C39 H11C 113.6 . .
C40 C39 H11C 113.6 . .
C39 C40 C41 114.3(14) . .
C39 C40 H12C 122.8 . .
C41 C40 H12C 122.8 . .
C36 C41 C40 113.8(13) . .
C36 C41 H13C 123.1 . .
C40 C41 H13C 123.1 . .
C35 C42 H14G 109.5 . .
C35 C42 H14H 109.5 . .
H14G C42 H14H 109.5 . .
C35 C42 H14I 109.5 . .
H14G C42 H14I 109.5 . .
H14H C42 H14I 109.5 . .

loop_
_geom_bond_atom_site_label_1
_geom_bond_atom_site_label_2
_geom_bond_distance
_geom_bond_site_symmetry_2
Cu1 N5 2.025(6) .
Cu1 N1 2.027(6) .
Cu1 N2 2.040(6) .
Cu1 N3 2.064(6) .
Cu1 N4 2.341(6) .
Cl1 O3 1.352(11) .
Cl1 O4 1.386(8) .
Cl1 O1 1.394(8) .
Cl1 O2 1.402(11) .
Cl2 O5 1.375(9) .
Cl2 O5 1.375(9) 7_465
Cl2 O6 1.387(10) 7_465
Cl2 O6 1.387(10) .
Cl3 O7 1.198(9) .
Cl3 O7 1.198(9) 7
Cl3 O8 1.449(10) 7
Cl3 O8 1.449(10) .
N1 C5 1.329(10) .
N1 C1 1.329(10) .
N2 C6 1.276(9) .
N2 C7 1.499(9) .
C1 C2 1.402(13) .
C1 H1A 0.9500 .
C2 C3 1.370(14) .
C2 H2A 0.9500 .
C3 C4 1.380(13) .
C3 H3A 0.9500 .
C4 C5 1.373(11) .
C4 H4A 0.9500 .
C5 C6 1.467(11) .
C6 H6 0.9500 .
C7 C8 1.523(11) .
C7 C14 1.532(11) .
C7 H7A 1.0000 .
C8 C13 1.369(11) .
C8 C9 1.408(10) .
C9 C10 1.358(11) .
C9 H9A 0.9500 .
C10 C11 1.367(12) .
C10 H10A 0.9500 .
C11 C12 1.393(13) .
C11 H11A 0.9500 .
C12 C13 1.379(12) .
C12 H12A 0.9500 .
C13 H13A 0.9500 .
C14 H14A 0.9800 .
C14 H14B 0.9800 .
C14 H14C 0.9800 .
N3 C15 1.319(9) .
N3 C19 1.327(9) .
N4 C20 1.258(8) .
N4 C21 1.454(9) .
C15 C16 1.397(11) .
C15 H1B 0.9500 .
C16 C17 1.368(12) .
C16 H2B 0.9500 .
C17 C18 1.386(12) .
C17 H3B 0.9500 .
C18 C19 1.389(10) .
C18 H4B 0.9500 .
C19 C20 1.471(11) .
C20 H20 0.9500 .
C21 C22 1.518(12) .
C21 C28 1.528(11) .
C21 H7B 1.0000 .
C22 C27 1.359(13) .
C22 C23 1.370(13) .
C23 C24 1.416(17) .
C23 H9B 0.9500 .
C24 C25 1.385(18) .
C24 H10B 0.9500 .
C25 C26 1.389(16) .
C25 H11B 0.9500 .
C26 C27 1.378(13) .
C26 H12B 0.9500 .
C27 H13B 0.9500 .
C28 H14D 0.9800 .
C28 H14E 0.9800 .
C28 H14F 0.9800 .
N5 C29 1.327(9) .
N5 C33 1.358(9) .
N6 C34 1.275(10) .
N6 C35 1.467(9) .
C29 C30 1.404(12) .
C29 H1C 0.9500 .
C30 C31 1.337(12) .
C30 H2C 0.9500 .
C31 C32 1.369(12) .
C31 H3C 0.9500 .
C32 C33 1.378(11) .
C32 H4C 0.9500 .
C33 C34 1.457(11) .
C34 H34 0.9500 .
C35 C42 1.500(12) .
C35 C36 1.554(14) .
C35 H7C 1.0000 .
C36 C41 1.296(15) .
C36 C37 1.458(15) .
C37 C38 1.396(17) .
C37 H9C 0.9500 .
C38 C39 1.309(17) .
C38 H10C 0.9500 .
C39 C40 1.312(15) .
C39 H11C 0.9500 .
C40 C41 1.564(17) .
C40 H12C 0.9500 .
C41 H13C 0.9500 .
C42 H14G 0.9800 .
C42 H14H 0.9800 .
C42 H14I 0.9800 .

loop_
_geom_torsion_atom_site_label_1
_geom_torsion_atom_site_label_2
_geom_torsion_atom_site_label_3
_geom_torsion_atom_site_label_4
_geom_torsion
N5 Cu1 N1 C5 -80.0(16)
N2 Cu1 N1 C5 2.5(5)
N3 Cu1 N1 C5 174.5(5)
N4 Cu1 N1 C5 97.9(5)
N5 Cu1 N1 C1 101.5(15)
N2 Cu1 N1 C1 -176.0(8)
N3 Cu1 N1 C1 -4.0(8)
N4 Cu1 N1 C1 -80.6(8)
N5 Cu1 N2 C6 168.0(5)
N1 Cu1 N2 C6 -1.2(5)
N3 Cu1 N2 C6 -62.2(17)
N4 Cu1 N2 C6 -94.3(5)
N5 Cu1 N2 C7 -16.9(6)
N1 Cu1 N2 C7 173.9(6)
N3 Cu1 N2 C7 112.9(15)
N4 Cu1 N2 C7 80.8(6)
C5 N1 C1 C2 2.9(14)
Cu1 N1 C1 C2 -178.7(8)
N1 C1 C2 C3 -2.7(17)
C1 C2 C3 C4 3.2(18)
C2 C3 C4 C5 -3.9(16)
C1 N1 C5 C4 -3.8(13)
Cu1 N1 C5 C4 177.5(7)
C1 N1 C5 C6 175.3(8)
Cu1 N1 C5 C6 -3.3(9)
C3 C4 C5 N1 4.4(14)
C3 C4 C5 C6 -174.7(9)
C7 N2 C6 C5 -175.6(7)
Cu1 N2 C6 C5 -0.3(9)
N1 C5 C6 N2 2.5(11)
C4 C5 C6 N2 -178.4(8)
C6 N2 C7 C8 -116.0(8)
Cu1 N2 C7 C8 69.3(7)
C6 N2 C7 C14 10.9(10)
Cu1 N2 C7 C14 -163.8(5)
N2 C7 C8 C13 -133.4(8)
C14 C7 C8 C13 97.1(9)
N2 C7 C8 C9 49.4(9)
C14 C7 C8 C9 -80.2(9)
C13 C8 C9 C10 1.9(12)
C7 C8 C9 C10 179.2(7)
C8 C9 C10 C11 2.3(14)
C9 C10 C11 C12 -6.0(15)
C10 C11 C12 C13 5.4(14)
C9 C8 C13 C12 -2.2(14)
C7 C8 C13 C12 -179.5(8)
C11 C12 C13 C8 -1.5(15)
N5 Cu1 N3 C15 -80.4(6)
N1 Cu1 N3 C15 89.2(7)
N2 Cu1 N3 C15 149.2(13)
N4 Cu1 N3 C15 -177.8(7)
N5 Cu1 N3 C19 92.2(6)
N1 Cu1 N3 C19 -98.2(5)
N2 Cu1 N3 C19 -38.2(18)
N4 Cu1 N3 C19 -5.3(5)
N5 Cu1 N4 C20 -83.7(5)
N1 Cu1 N4 C20 96.7(5)
N2 Cu1 N4 C20 177.6(5)
N3 Cu1 N4 C20 2.6(5)
N5 Cu1 N4 C21 95.1(6)
N1 Cu1 N4 C21 -84.5(6)
N2 Cu1 N4 C21 -3.7(6)
N3 Cu1 N4 C21 -178.7(7)
C19 N3 C15 C16 1.5(12)
Cu1 N3 C15 C16 173.8(6)
N3 C15 C16 C17 1.0(14)
C15 C16 C17 C18 -3.1(14)
C16 C17 C18 C19 2.7(14)
C15 N3 C19 C18 -1.9(11)
Cu1 N3 C19 C18 -174.8(6)
C15 N3 C19 C20 -179.7(7)
Cu1 N3 C19 C20 7.4(9)
C17 C18 C19 N3 -0.3(13)
C17 C18 C19 C20 177.5(8)
C21 N4 C20 C19 -178.6(7)
Cu1 N4 C20 C19 0.3(8)
N3 C19 C20 N4 -5.0(11)
C18 C19 C20 N4 177.1(8)
C20 N4 C21 C22 -112.4(8)
Cu1 N4 C21 C22 69.0(8)
C20 N4 C21 C28 11.2(11)
Cu1 N4 C21 C28 -167.4(6)
N4 C21 C22 C27 38.2(11)
C28 C21 C22 C27 -89.9(10)
N4 C21 C22 C23 -144.5(9)
C28 C21 C22 C23 87.3(11)
C27 C22 C23 C24 0.5(18)
C21 C22 C23 C24 -176.8(12)
C22 C23 C24 C25 -1(2)
C23 C24 C25 C26 0(3)
C24 C25 C26 C27 3(2)
C23 C22 C27 C26 1.5(15)
C21 C22 C27 C26 178.8(8)
C25 C26 C27 C22 -3.1(16)
N1 Cu1 N5 C29 172.1(13)
N2 Cu1 N5 C29 91.1(6)
N3 Cu1 N5 C29 -81.8(6)
N4 Cu1 N5 C29 -5.9(6)
N1 Cu1 N5 C33 -16.6(17)
N2 Cu1 N5 C33 -97.5(6)
N3 Cu1 N5 C33 89.5(6)
N4 Cu1 N5 C33 165.5(6)
C33 N5 C29 C30 -2.4(12)
Cu1 N5 C29 C30 169.1(7)
N5 C29 C30 C31 1.0(14)
C29 C30 C31 C32 2.7(15)
C30 C31 C32 C33 -4.9(14)
C29 N5 C33 C32 0.1(11)
Cu1 N5 C33 C32 -171.5(6)
C29 N5 C33 C34 -179.4(7)
Cu1 N5 C33 C34 9.0(9)
C31 C32 C33 N5 3.6(13)
C31 C32 C33 C34 -177.0(8)
C35 N6 C34 C33 -177.6(7)
N5 C33 C34 N6 -7.7(12)
C32 C33 C34 N6 172.8(8)
C34 N6 C35 C42 -125.7(9)
C34 N6 C35 C36 110.0(9)
N6 C35 C36 C41 96.6(11)
C42 C35 C36 C41 -26.1(13)
N6 C35 C36 C37 -78.6(10)
C42 C35 C36 C37 158.6(8)
C41 C36 C37 C38 3.2(19)
C35 C36 C37 C38 178.1(10)
C36 C37 C38 C39 -3(2)
C37 C38 C39 C40 4(3)
C38 C39 C40 C41 -3(2)
C37 C36 C41 C40 -2.1(17)
C35 C36 C41 C40 -176.6(8)
C39 C40 C41 C36 1.5(17)
